data_4060812
loop_
_publ_author_name
'Charles S. Weinert'
'Phillip E. Fanwick'
'Ian P. Rothwell'

_publ_section_title
;
Isolation and Chemistry of Tantalum (V) Compounds Containing Two Resolved 3,3'
;
_journal_name_full Organometallics
_journal_paper_doi 10.1021/om0108200
_journal_year 2002
_chemical_formula_sum 'C62 H74 Cl2 N O4 Si4 Ta'
_chemical_formula_weight 1261.48
_space_group_IT_number 19
_symmetry_cell_setting orthorhombic
_symmetry_space_group_name_Hall 'P 2ac 2ab'
_symmetry_space_group_name_H-M 'P 21 21 21'
_cell_angle_alpha 90.00
_cell_angle_beta 90.00
_cell_angle_gamma 90.00
_cell_formula_units_Z 4
_cell_length_a 15.8407(2)
_cell_length_b 16.1199(2)
_cell_length_c 31.0956(6)
_cell_measurement_temperature 220
_cell_volume 7940.3(4)
_diffrn_ambient_temperature 220
_exptl_crystal_density_diffrn 1.06
_reflns_Friedel_coverage 0.8962
_cod_original_formula_sum 'C62 H74 Cl2 N1 O4 Si4 Ta1'
_cod_database_code 4060812

loop_
_symmetry_equiv_pos_as_xyz
'x, y, z'
'-x+1/2, -y, z+1/2'
'-x, y+1/2, -z+1/2'
'x+1/2, -y+1/2, -z'

loop_
_atom_site_aniso_label
_atom_site_aniso_U_11
_atom_site_aniso_U_22
_atom_site_aniso_U_33
_atom_site_aniso_U_12
_atom_site_aniso_U_13
_atom_site_aniso_U_23
Ta 0.03433(14) 0.02627(13) 0.04421(15) -0.00197(13) -0.00305(14) 0.00014
Cl(1) 0.0659(13) 0.0399(10) 0.0648(13) -0.0153(10) -0.0012(10) 0.0098(9)
Cl(2) 0.0422(11) 0.0553(11) 0.0751(14) 0.0065(9) -0.0167(10) -0.0097(10)
Si(12) 0.0540(13) 0.0735(16) 0.0566(14) -0.0062(11) 0.0141(10) 0.0102(11)
Si(22) 0.0761(16) 0.0554(13) 0.0504(14) -0.0168(12) 0.0148(12) -0.0022(11)
Si(32) 0.0631(14) 0.0416(12) 0.0620(15) 0.0185(11) -0.0013(12) -0.0027(11)
Si(42) 0.0495(13) 0.0421(13) 0.0843(18) 0.0159(10) 0.0009(11) -0.0055(11)
O(1) 0.036(3) 0.035(2) 0.047(3) -0.007(2) 0.000(2) -0.006(2)
O(2) 0.053(3) 0.026(2) 0.047(3) -0.007(3) 0.000(3) -0.0017(19)
O(3) 0.035(3) 0.030(2) 0.056(3) 0.003(2) -0.003(2) -0.005(2)
O(4) 0.031(2) 0.044(3) 0.054(3) 0.009(2) -0.002(2) -0.011(2)
N(903) 0.071(5) 0.071(5) 0.094(7) 0.032(4) -0.031(5) -0.016(5)
C(11) 0.030(4) 0.029(3) 0.047(4) 0.003(3) 0.007(3) -0.002(3)
C(12) 0.044(4) 0.041(4) 0.048(5) 0.006(4) 0.000(4) -0.004(3)
C(13) 0.060(5) 0.060(5) 0.028(4) 0.004(4) 0.001(4) 0.009(3)
C(14) 0.054(5) 0.044(4) 0.053(5) -0.004(3) -0.007(4) -0.009(4)
C(15) 0.076(6) 0.064(5) 0.055(5) -0.003(5) -0.019(4) -0.007(5)
C(16) 0.054(5) 0.064(5) 0.094(7) -0.013(4) -0.027(5) -0.006(6)
C(17) 0.056(5) 0.042(5) 0.085(7) -0.005(4) -0.002(5) 0.000(4)
C(18) 0.043(4) 0.041(4) 0.056(5) -0.008(3) -0.009(4) 0.003(4)
C(19) 0.051(4) 0.030(3) 0.045(4) -0.001(4) 0.000(3) -0.006(4)
C(1A) 0.048(4) 0.036(4) 0.038(4) 0.003(3) -0.001(3) -0.011(3)
C(21) 0.040(4) 0.032(4) 0.046(4) -0.005(3) -0.004(3) -0.006(3)
C(22) 0.057(5) 0.035(4) 0.047(4) -0.015(3) -0.004(3) 0.010(3)
C(23) 0.066(6) 0.047(5) 0.049(5) -0.017(4) 0.000(4) 0.009(4)
C(24) 0.041(5) 0.031(4) 0.077(6) -0.009(3) -0.005(4) 0.014(4)
C(25) 0.109(8) 0.022(4) 0.098(7) -0.003(4) -0.009(6) 0.010(4)
C(26) 0.097(7) 0.027(4) 0.104(7) -0.010(4) -0.013(6) -0.007(4)
C(27) 0.073(6) 0.044(4) 0.082(6) 0.003(5) -0.007(6) -0.017(4)
C(28) 0.068(6) 0.041(4) 0.060(5) 0.003(4) -0.002(5) -0.008(4)
C(29) 0.041(4) 0.030(3) 0.058(5) -0.005(3) -0.004(3) -0.002(3)
C(2A) 0.045(4) 0.024(4) 0.049(4) -0.002(3) 0.002(3) 0.003(3)
C(31) 0.040(4) 0.031(4) 0.034(4) 0.001(3) 0.001(3) 0.000(3)
C(32) 0.055(4) 0.031(4) 0.047(4) -0.007(4) 0.004(4) 0.004(3)
C(33) 0.076(5) 0.023(4) 0.050(4) 0.006(4) 0.002(4) 0.000(3)
C(34) 0.062(5) 0.038(4) 0.043(5) -0.009(4) 0.006(4) -0.007(3)
C(35) 0.087(7) 0.047(5) 0.065(6) -0.017(5) -0.001(5) -0.001(4)
C(36) 0.087(8) 0.097(9) 0.082(7) -0.058(7) -0.007(6) -0.010(6)
C(37) 0.059(5) 0.081(7) 0.062(6) -0.032(5) -0.008(4) -0.014(5)
C(38) 0.052(5) 0.074(6) 0.046(5) -0.011(4) -0.008(4) -0.004(4)
C(39) 0.047(4) 0.039(4) 0.036(4) -0.007(3) 0.004(3) 0.001(3)
C(3A) 0.046(4) 0.033(4) 0.040(4) -0.006(3) 0.002(3) -0.006(3)
C(41) 0.033(4) 0.039(4) 0.053(5) 0.001(3) -0.010(3) 0.010(4)
C(42) 0.037(4) 0.046(5) 0.079(6) 0.008(4) -0.009(4) -0.001(4)
C(43) 0.053(5) 0.058(5) 0.078(7) 0.024(4) -0.013(5) 0.016(5)
C(44) 0.051(5) 0.054(5) 0.060(6) -0.004(4) -0.016(4) 0.010(5)
C(45) 0.057(6) 0.076(6) 0.082(7) 0.011(5) -0.018(5) 0.024(6)
C(46) 0.092(8) 0.117(9) 0.063(7) 0.006(7) -0.030(6) 0.026(7)
C(47) 0.080(6) 0.076(6) 0.047(5) -0.003(5) -0.006(5) 0.011(5)
C(48) 0.057(5) 0.056(5) 0.045(5) -0.006(4) -0.006(4) 0.004(4)
C(49) 0.038(4) 0.055(5) 0.055(5) -0.004(4) -0.013(3) 0.003(4)
C(4A) 0.034(4) 0.035(4) 0.056(5) -0.004(3) -0.012(3) 0.000(3)
C(121) 0.040(4) 0.124(8) 0.089(7) -0.003(5) 0.012(5) 0.023(6)
C(122) 0.084(6) 0.068(5) 0.089(6) -0.013(6) 0.005(6) 0.027(5)
C(123) 0.105(8) 0.128(9) 0.057(6) -0.019(7) 0.027(6) -0.012(6)
C(221) 0.119(9) 0.066(6) 0.107(8) -0.027(6) 0.029(7) 0.013(6)
C(222) 0.095(7) 0.133(9) 0.083(7) -0.051(8) 0.018(7) -0.033(7)
C(223) 0.112(9) 0.078(7) 0.115(9) -0.001(6) 0.052(7) 0.002(7)
C(321) 0.083(6) 0.059(5) 0.057(6) 0.026(4) -0.018(5) 0.004(4)
C(322) 0.052(5) 0.087(7) 0.083(7) 0.011(5) 0.001(5) 0.003(6)
C(323) 0.110(8) 0.056(5) 0.079(7) 0.022(5) -0.014(6) -0.014(5)
C(421) 0.065(6) 0.055(5) 0.141(10) 0.014(4) -0.014(6) -0.029(6)
C(422) 0.084(7) 0.065(6) 0.106(8) 0.037(5) -0.003(6) -0.012(6)
C(423) 0.084(7) 0.076(7) 0.098(8) 0.014(6) 0.025(6) -0.001(6)
C(901) 0.147(16) 0.131(15) 0.39(3) -0.010(12) -0.089(19) 0.078(18)
C(902) 0.140(12) 0.048(7) 0.209(17) 0.001(7) -0.040(12) -0.009(8)
C(904) 0.134(9) 0.081(7) 0.057(7) 0.032(6) -0.004(6) -0.002(5)
C(905) 0.098(8) 0.087(7) 0.098(9) 0.039(6) -0.005(6) 0.001(6)
C(911) 0.22(2) 0.107(11) 0.178(16) -0.033(11) -0.029(15) -0.041(12)
C(912) 0.157(14) 0.196(18) 0.084(10) -0.074(13) 0.035(9) -0.051(10)
C(913) 0.123(13) 0.30(3) 0.20(2) 0.055(17) 0.005(13) -0.15(2)
C(914) 0.31(3) 0.22(2) 0.111(14) 0.03(2) 0.027(17) -0.059(16)
C(915) 0.24(2) 0.107(12) 0.164(18) -0.018(13) -0.053(16) 0.044(12)
C(916) 0.152(14) 0.122(12) 0.130(13) -0.046(11) 0.027(10) -0.020(10)

loop_
_atom_site_label
_atom_site_fract_x
_atom_site_fract_y
_atom_site_fract_z
_atom_site_U_iso_or_equiv
_atom_site_thermal_displace_type
_atom_site_calc_flag
Ta 0.973043(16) 0.902177(15) 0.933315(9) 0.03494(7) Uani ?
Cl(1) 0.92264(13) 0.78221(11) 0.97470(7) 0.0569(6) Uani ?
Cl(2) 1.11291(11) 0.86162(12) 0.95997(7) 0.0575(6) Uani ?
Si(12) 0.93945(14) 0.92672(15) 1.08333(7) 0.0614(7) Uani ?
Si(22) 1.07538(16) 1.05788(14) 0.81716(7) 0.0606(7) Uani ?
Si(32) 1.08527(15) 0.65715(13) 0.88203(8) 0.0556(7) Uani ?
Si(42) 0.74045(14) 1.07312(13) 0.91880(8) 0.0586(7) Uani ?
O(1) 0.9576(3) 0.9714(3) 0.98396(14) 0.0393(14) Uani ?
O(2) 1.0290(3) 0.9899(2) 0.90554(13) 0.0420(14) Uani ?
O(3) 0.9877(3) 0.8289(2) 0.88419(15) 0.0403(14) Uani ?
O(4) 0.8603(3) 0.9212(3) 0.91538(14) 0.0430(14) Uani ?
N(903) 0.2685(5) 0.8378(5) 0.0209(3) 0.079(3) Uani ?
C(11) 1.0161(4) 1.0123(4) 1.0089(2) 0.0353(18) Uani ?
C(12) 1.0195(5) 0.9914(4) 1.0536(2) 0.044(2) Uani ?
C(13) 1.0862(5) 1.0241(4) 1.0765(2) 0.049(2) Uani ?
C(14) 1.1499(5) 1.0725(4) 1.0580(2) 0.050(2) Uani ?
C(15) 1.2236(5) 1.0974(6) 1.0809(2) 0.065(3) Uani ?
C(16) 1.2869(5) 1.1395(5) 1.0612(3) 0.071(3) Uani ?
C(17) 1.2803(5) 1.1609(5) 1.0166(3) 0.061(3) Uani ?
C(18) 1.2094(4) 1.1401(4) 0.9948(3) 0.047(2) Uani ?
C(19) 1.1407(4) 1.0967(5) 1.0145(2) 0.0420(18) Uani ?
C(1A) 1.0679(4) 1.0715(4) 0.9904(2) 0.041(2) Uani ?
C(21) 1.0460(4) 1.0737(4) 0.9090(2) 0.039(2) Uani ?
C(22) 1.0543(4) 1.1145(4) 0.8681(2) 0.046(2) Uani ?
C(23) 1.0568(5) 1.2010(5) 0.8692(3) 0.054(3) Uani ?
C(24) 1.0491(4) 1.2460(4) 0.9082(3) 0.050(3) Uani ?
C(25) 1.0446(6) 1.3335(4) 0.9092(3) 0.076(3) Uani ?
C(26) 1.0370(6) 1.3764(5) 0.9462(3) 0.076(3) Uani ?
C(27) 1.0330(6) 1.3339(5) 0.9846(3) 0.066(3) Uani ?
C(28) 1.0366(6) 1.2496(4) 0.9862(3) 0.056(3) Uani ?
C(29) 1.0480(4) 1.2023(4) 0.9481(2) 0.043(2) Uani ?
C(2A) 1.0533(4) 1.1122(4) 0.9477(2) 0.039(2) Uani ?
C(31) 0.9395(4) 0.7679(4) 0.8669(2) 0.035(2) Uani ?
C(32) 0.9754(5) 0.6856(4) 0.8663(2) 0.044(2) Uani ?
C(33) 0.9212(5) 0.6227(4) 0.8529(2) 0.050(2) Uani ?
C(34) 0.8360(5) 0.6368(4) 0.8413(2) 0.048(2) Uani ?
C(35) 0.7809(6) 0.5695(5) 0.8299(3) 0.066(3) Uani ?
C(36) 0.6997(7) 0.5832(7) 0.8199(3) 0.089(4) Uani ?
C(37) 0.6666(6) 0.6639(6) 0.8203(3) 0.067(3) Uani ?
C(38) 0.7160(5) 0.7304(5) 0.8295(2) 0.057(3) Uani ?
C(39) 0.8047(4) 0.7186(4) 0.8403(2) 0.041(2) Uani ?
C(3A) 0.8607(4) 0.7863(4) 0.8515(2) 0.040(2) Uani ?
C(41) 0.8183(4) 0.9319(4) 0.8768(2) 0.042(2) Uani ?
C(42) 0.7693(5) 1.0050(5) 0.8719(3) 0.054(3) Uani ?
C(43) 0.7380(5) 1.0207(5) 0.8307(3) 0.063(3) Uani ?
C(44) 0.7533(5) 0.9708(5) 0.7955(3) 0.055(3) Uani ?
C(45) 0.7260(6) 0.9898(6) 0.7544(3) 0.072(3) Uani ?
C(46) 0.7438(7) 0.9402(8) 0.7198(4) 0.091(4) Uani ?
C(47) 0.7883(6) 0.8684(6) 0.7248(3) 0.068(3) Uani ?
C(48) 0.8178(5) 0.8442(5) 0.7650(2) 0.053(2) Uani ?
C(49) 0.7998(4) 0.8941(5) 0.8020(2) 0.049(2) Uani ?
C(4A) 0.8266(4) 0.8728(4) 0.8445(2) 0.042(2) Uani ?
C(121) 0.8329(5) 0.9334(7) 1.0574(3) 0.084(3) Uani ?
C(122) 0.9756(7) 0.8172(5) 1.0876(3) 0.080(3) Uani ?
C(123) 0.9308(7) 0.9685(7) 1.1389(3) 0.097(4) Uani ?
C(221) 1.1228(7) 1.1303(6) 0.7762(3) 0.097(4) Uani ?
C(222) 0.9753(7) 1.0139(7) 0.7966(3) 0.104(4) Uani ?
C(223) 1.1566(7) 0.9759(6) 0.8271(4) 0.102(4) Uani ?
C(321) 1.0892(6) 0.6368(5) 0.9413(2) 0.066(3) Uani ?
C(322) 1.1638(5) 0.7348(6) 0.8658(3) 0.074(3) Uani ?
C(323) 1.1154(7) 0.5590(5) 0.8544(3) 0.082(3) Uani ?
C(421) 0.8338(6) 1.1274(5) 0.9428(4) 0.087(4) Uani ?
C(422) 0.6627(6) 1.1524(6) 0.8992(3) 0.085(4) Uani ?
C(423) 0.6900(7) 1.0072(6) 0.9602(3) 0.086(4) Uani ?
C(901) 0.8607(12) 0.5620(11) 0.0124(8) 0.223(11) Uani ?
C(902) 0.3080(10) 0.9237(6) 0.0222(6) 0.132(6) Uani ?
C(904) 0.2170(8) 0.8176(6) 0.0580(3) 0.091(4) Uani ?
C(905) 0.1877(7) 0.7279(6) 0.0565(4) 0.094(4) Uani ?
C(911) 0.0635(7) 0.8613(6) 0.7107(4) 0.168(8) Uani ?
C(912) 0.1117(8) 0.8394(9) 0.6751(3) 0.146(7) Uani ?
C(913) 0.1531(7) 0.7634(11) 0.6742(4) 0.208(11) Uani ?
C(914) 0.1464(9) 0.7094(7) 0.7088(6) 0.214(11) Uani ?
C(915) 0.0982(9) 0.7313(8) 0.7444(4) 0.170(9) Uani ?
C(916) 0.0568(7) 0.8072(9) 0.7454(3) 0.135(7) Uani ?
H(13) 1.0890 1.0134 1.1059 0.0590 Uiso calc
H(15) 1.2284 1.0845 1.1100 0.0780 Uiso calc
H(16) 1.3347 1.1546 1.0767 0.0850 Uiso calc
H(17) 1.3241 1.1887 1.0028 0.0730 Uiso calc
H(18) 1.2052 1.1546 0.9660 0.0560 Uiso calc
H(23) 1.0637 1.2300 0.8436 0.0650 Uiso calc
H(25) 1.0470 1.3625 0.8834 0.0910 Uiso calc
H(26) 1.0345 1.4340 0.9458 0.0910 Uiso calc
H(27) 1.0277 1.3636 1.0101 0.0800 Uiso calc
H(28) 1.0316 1.2227 1.0125 0.0670 Uiso calc
H(33) 0.9420 0.5688 0.8515 0.0600 Uiso calc
H(35) 0.8018 0.5157 0.8294 0.0800 Uiso calc
H(36) 0.6651 0.5388 0.8126 0.1060 Uiso calc
H(37) 0.6098 0.6720 0.8142 0.0800 Uiso calc
H(38) 0.6931 0.7835 0.8289 0.0690 Uiso calc
H(43) 0.7047 1.0677 0.8267 0.0750 Uiso calc
H(45) 0.6945 1.0378 0.7501 0.0860 Uiso calc
H(46) 0.7254 0.9557 0.6926 0.1090 Uiso calc
H(47) 0.7990 0.8351 0.7010 0.0810 Uiso calc
H(48) 0.8491 0.7957 0.7679 0.0640 Uiso calc
H(12A) 0.8158 0.9905 1.0557 0.1260 Uiso calc
H(12B) 0.7927 0.9030 1.0743 0.1260 Uiso calc
H(12C) 0.8356 0.9103 1.0290 0.1260 Uiso calc
H(12D) 0.9856 0.7953 1.0594 0.1200 Uiso calc
H(12E) 0.9330 0.7847 1.1017 0.1200 Uiso calc
H(12F) 1.0270 0.8150 1.1040 0.1200 Uiso calc
H(12G) 0.9836 0.9612 1.1536 0.1450 Uiso calc
H(12H) 0.8872 0.9394 1.1541 0.1450 Uiso calc
H(12I) 0.9172 1.0265 1.1377 0.1450 Uiso calc
H(22A) 1.0811 1.1700 0.7673 0.1460 Uiso calc
H(22B) 1.1413 1.0990 0.7517 0.1460 Uiso calc
H(22C) 1.1700 1.1587 0.7887 0.1460 Uiso calc
H(22D) 0.9750 0.9550 0.8011 0.1560 Uiso calc
H(22E) 0.9704 1.0254 0.7665 0.1560 Uiso calc
H(22F) 0.9287 1.0385 0.8117 0.1560 Uiso calc
H(22G) 1.2099 1.0016 0.8334 0.1530 Uiso calc
H(22H) 1.1622 0.9417 0.8020 0.1530 Uiso calc
H(22I) 1.1395 0.9422 0.8510 0.1530 Uiso calc
H(32A) 1.1445 0.6173 0.9489 0.1000 Uiso calc
H(32B) 1.0481 0.5955 0.9486 0.1000 Uiso calc
H(32C) 1.0772 0.6872 0.9566 0.1000 Uiso calc
H(32D) 1.1627 0.7411 0.8351 0.1110 Uiso calc
H(32E) 1.2190 0.7170 0.8746 0.1110 Uiso calc
H(32F) 1.1509 0.7870 0.8791 0.1110 Uiso calc
H(32G) 1.1042 0.5640 0.8242 0.1220 Uiso calc
H(32H) 1.0830 0.5139 0.8660 0.1220 Uiso calc
H(32I) 1.1744 0.5485 0.8588 0.1220 Uiso calc
H(42A) 0.8158 1.1601 0.9669 0.1310 Uiso calc
H(42B) 0.8590 1.1628 0.9216 0.1310 Uiso calc
H(42C) 0.8743 1.0870 0.9522 0.1310 Uiso calc
H(42D) 0.6163 1.1249 0.8854 0.1270 Uiso calc
H(42E) 0.6898 1.1888 0.8791 0.1270 Uiso calc
H(42F) 0.6421 1.1841 0.9231 0.1270 Uiso calc
H(42G) 0.6425 0.9790 0.9478 0.1290 Uiso calc
H(42H) 0.6714 1.0413 0.9836 0.1290 Uiso calc
H(42I) 0.7301 0.9672 0.9705 0.1290 Uiso calc
H(901) 0.2364 0.8338 -0.0029 0.0940 Uiso calc
H(902) 0.3101 0.7999 0.0187 0.0940 Uiso calc
H(90A) 0.8618 0.6102 0.0305 0.3340 Uiso calc
H(90B) 0.9167 0.5506 0.0022 0.3340 Uiso calc
H(90C) 0.8402 0.5154 0.0285 0.3340 Uiso calc
H(90D) 0.2635 0.9650 0.0223 0.1590 Uiso calc
H(90E) 0.3399 0.9297 0.0486 0.1590 Uiso calc
H(90F) 0.1682 0.8539 0.0587 0.1090 Uiso calc
H(90G) 0.2494 0.8268 0.0840 0.1090 Uiso calc
H(90H) 0.1515 0.7200 0.0321 0.1410 Uiso calc
H(90I) 0.1574 0.7150 0.0823 0.1410 Uiso calc
H(90J) 0.2359 0.6920 0.0541 0.1410 Uiso calc
H(911) 0.0358 0.9122 0.7114 0.2010 Uiso calc
H(912) 0.1162 0.8756 0.6520 0.1750 Uiso calc
H(913) 0.1853 0.7488 0.6503 0.2460 Uiso calc
H(914) 0.1741 0.6585 0.7082 0.2560 Uiso calc
H(915) 0.0938 0.6951 0.7676 0.2050 Uiso calc
H(916) 0.0246 0.8219 0.7692 0.1620 Uiso calc

loop_
_geom_bond_atom_site_label_1
_geom_bond_atom_site_label_2
_geom_bond_distance
_geom_bond_publ_flag
Ta O(2) 1.880(4) y
Ta O(4) 1.896(4) y
Ta O(3) 1.945(4) y
Ta O(1) 1.945(4) y
Ta Cl(2) 2.4542(18) y
Ta Cl(1) 2.4564(18) y
Si(12) C(123) 1.860(9) y
Si(12) C(122) 1.861(9) y
Si(12) C(121) 1.873(9) y
Si(12) C(12) 1.884(8) y
Si(22) C(222) 1.850(11) y
Si(22) C(22) 1.860(7) y
Si(22) C(223) 1.871(11) y
Si(22) C(221) 1.883(9) y
Si(32) C(322) 1.837(9) y
Si(32) C(323) 1.862(8) y
Si(32) C(32) 1.865(8) y
Si(32) C(321) 1.871(8) y
Si(42) C(423) 1.849(10) y
Si(42) C(421) 1.872(9) y
Si(42) C(422) 1.877(9) y
Si(42) C(42) 1.881(9) y
O(1) C(11) 1.376(8) y
O(2) C(21) 1.380(7) y
O(3) C(31) 1.355(7) y
O(4) C(41) 1.382(8) y
N(903) C(904) 1.449(12) y
N(903) C(902) 1.519(13) y
C(11) C(1A) 1.382(9) y
C(11) C(12) 1.433(9) y
C(12) C(13) 1.378(10) y
C(13) C(14) 1.400(10) y
C(14) C(19) 1.415(10) y
C(14) C(15) 1.427(10) y
C(15) C(16) 1.356(12) y
C(16) C(17) 1.434(13) y
C(17) C(18) 1.353(10) y
C(18) C(19) 1.431(10) y
C(19) C(1A) 1.434(10) y
C(1A) C(2A) 1.501(9) y
C(21) C(2A) 1.359(9) y
C(21) C(22) 1.437(9) y
C(22) C(23) 1.395(10) y
C(23) C(24) 1.419(11) y
C(24) C(25) 1.413(10) y
C(24) C(29) 1.426(10) y
C(25) C(26) 1.346(11) y
C(26) C(27) 1.378(11) y
C(27) C(28) 1.361(10) y
C(28) C(29) 1.419(10) y
C(29) C(2A) 1.455(9) y
C(31) C(3A) 1.370(9) y
C(31) C(32) 1.444(9) y
C(32) C(33) 1.392(10) y
C(33) C(34) 1.415(11) y
C(34) C(39) 1.410(10) y
C(34) C(35) 1.437(10) y
C(35) C(36) 1.341(13) y
C(36) C(37) 1.403(14) y
C(37) C(38) 1.356(11) y
C(38) C(39) 1.457(10) y
C(39) C(3A) 1.450(9) y
C(3A) C(4A) 1.511(9) y
C(41) C(4A) 1.391(9) y
C(41) C(42) 1.419(10) y
C(42) C(43) 1.400(12) y
C(43) C(44) 1.379(11) y
C(44) C(45) 1.385(12) y
C(44) C(49) 1.454(11) y
C(45) C(46) 1.368(14) y
C(46) C(47) 1.364(13) y
C(47) C(48) 1.391(11) y
C(48) C(49) 1.433(11) y
C(49) C(4A) 1.429(10) y
C(901) C(902) 1.38(2) y
C(902) C(901) 1.38(2) y
C(904) C(905) 1.518(13) y
C(911) C(912) 1.390(13) y
C(911) C(916) 1.390(13) y
C(912) C(913) 1.390(13) y
C(913) C(914) 1.390(13) y
C(914) C(915) 1.390(13) y
C(915) C(916) 1.390(13) y
H(901) Cl(2) 2.3153 n
H(901) N(903) 0.9002 n
H(902) Cl(1) 2.2298 n
H(902) N(903) 0.9012 n
